data_4319933
loop_
_publ_author_name
'Jin-Ho Park'
'Paul O'Brien'
'Andrew J. P. White'
'David J. Williams'

_publ_section_title
;
 Variable Coordination Modes in Dialkyldithiophosphinato Complexes of
 Group 13 Metals: The X-ray Single Crystal Structures of
 Tris(diisobutyldithiophosphinato)gallium(III) and -indium(III)
;
_journal_name_full 'Inorganic Chemistry'
_journal_page_first 3629
_journal_page_last 3631
_journal_paper_doi 10.1021/ic001331f
_journal_volume 40
_journal_year 2001
_chemical_formula_sum 'C24 H54 Ga P3 S6'
_chemical_formula_weight 697.66
_chemical_name_systematic
; 
 ? 
;
_space_group_IT_number 9
_symmetry_cell_setting monoclinic
_symmetry_space_group_name_Hall 'C -2yc'
_symmetry_space_group_name_H-M 'C 1 c 1'
_atom_sites_solution_hydrogens geom
_atom_sites_solution_primary direct
_atom_sites_solution_secondary difmap
_audit_creation_method SHELXL
_cell_angle_alpha 90.00
_cell_angle_beta 95.566(5)
_cell_angle_gamma 90.00
_cell_formula_units_Z 4
_cell_length_a 13.9890(7)
_cell_length_b 24.800(2)
_cell_length_c 11.0608(6)
_cell_measurement_reflns_used 25
_cell_measurement_temperature 293(2)
_cell_measurement_theta_max 27.87
_cell_measurement_theta_min 10.90
_cell_volume 3819.2(4)
_computing_cell_refinement 'Siemens XSCANS'
_computing_data_collection 'Siemens XSCANS'
_computing_data_reduction 'Siemens SHELXTL'
_computing_molecular_graphics 'Siemens SHELXTL'
_computing_publication_material 'Siemens SHELXTL'
_computing_structure_refinement 'SHELXL-93 (Sheldrick, 1993)'
_computing_structure_solution 'SHELXS-86 (Sheldrick, 1990)'
_diffrn_ambient_temperature 293(2)
_diffrn_measurement_device 'Siemens P4'
_diffrn_measurement_method '\w scans'
_diffrn_radiation_monochromator graphite
_diffrn_radiation_source 'fine-focus sealed tube'
_diffrn_radiation_type CuK\a
_diffrn_radiation_wavelength 1.54178
_diffrn_reflns_av_R_equivalents 0.0199
_diffrn_reflns_av_sigmaI/netI 0.0390
_diffrn_reflns_limit_h_max 16
_diffrn_reflns_limit_h_min -3
_diffrn_reflns_limit_k_max 28
_diffrn_reflns_limit_k_min -16
_diffrn_reflns_limit_l_max 12
_diffrn_reflns_limit_l_min -12
_diffrn_reflns_number 3316
_diffrn_reflns_theta_max 63.98
_diffrn_reflns_theta_min 3.56
_diffrn_standards_interval_count 97
_diffrn_standards_number 3
_exptl_absorpt_coefficient_mu 5.325
_exptl_absorpt_correction_T_max 0.5195
_exptl_absorpt_correction_T_min 0.2320
_exptl_absorpt_correction_type 'Face-indexed numerical'
_exptl_crystal_colour Clear
_exptl_crystal_density_diffrn 1.213
_exptl_crystal_description plates
_exptl_crystal_F_000 1480
_exptl_crystal_size_max 0.83
_exptl_crystal_size_mid 0.40
_exptl_crystal_size_min 0.20
_refine_diff_density_max 0.490
_refine_diff_density_min -0.704
_refine_diff_density_rms 0.073
_refine_ls_abs_structure_details 'Flack H D (1983), Acta Cryst. A39, 876-881'
_refine_ls_abs_structure_Flack -0.04(8)
_refine_ls_extinction_method none
_refine_ls_goodness_of_fit_all 1.047
_refine_ls_goodness_of_fit_obs 1.058
_refine_ls_matrix_type full
_refine_ls_number_parameters 308
_refine_ls_number_reflns 3156
_refine_ls_number_restraints 398
_refine_ls_restrained_S_all 1.101
_refine_ls_restrained_S_obs 1.078
_refine_ls_R_factor_all 0.0700
_refine_ls_R_factor_obs 0.0614
_refine_ls_shift/esd_max 0.012
_refine_ls_shift/esd_mean 0.001
_refine_ls_structure_factor_coef Fsqd
_refine_ls_weighting_details 'w=1/[\s^2^(Fo^2^)+(0.1163P)^2^+1.8015P] where P=(Fo^2^+2Fc^2^)/3'
_refine_ls_weighting_scheme calc
_refine_ls_wR_factor_all 0.1798
_refine_ls_wR_factor_obs 0.1649
_reflns_number_observed 2904
_reflns_number_total 3257
_reflns_observed_criterion >2sigma(I)
_cod_data_source_file ic001331f_1.cif
_cod_data_source_block POB9905
_cod_depositor_comments
;
The following automatic conversions were performed:

'_symmetry_cell_setting' value 'Monoclinic' changed to 'monoclinic'
according to the built-in table from CIF Core dictionary named
'cif_core.dic' version 2.4.1 from 2010-06-29.

Automatic conversion script
Id: cif_fix_values 1646 2011-03-28 12:23:43Z adriana 

The following automatic conversions were performed:

'_refine_ls_weighting_scheme' value 'calc
w=1/[\s^2^(Fo^2^)+(0.1163P)^2^+1.8015P] where P=(Fo^2^+2Fc^2^)/3' was
changed to 'calc'. New tag '_refine_ls_weighting_details' was
created. The value of the new tag was set to
'w=1/[\s^2^(Fo^2^)+(0.1163P)^2^+1.8015P] where P=(Fo^2^+2Fc^2^)/3'.

Automatic conversion script
Id: cif_fix_values 3143 2015-03-26 13:38:13Z robertas 
;
_cod_original_cell_volume 3819.3(4)
_cod_original_formula_sum 'C24 H54 P3 S6 Ga'
_cod_database_code 4319933

loop_
_symmetry_equiv_pos_as_xyz
'x, y, z'
'x, -y, z+1/2'
'x+1/2, y+1/2, z'
'x+1/2, -y+1/2, z+1/2'

loop_
_atom_site_aniso_label
_atom_site_aniso_U_11
_atom_site_aniso_U_22
_atom_site_aniso_U_33
_atom_site_aniso_U_23
_atom_site_aniso_U_13
_atom_site_aniso_U_12
Ga 0.0653(5) 0.0782(6) 0.0894(7) 0.0138(5) 0.0044(5) -0.0024(5)
S1 0.0784(12) 0.0945(13) 0.0724(12) -0.0086(10) 0.0091(9) -0.0152(11)
S2 0.0826(13) 0.0935(14) 0.0712(12) -0.0100(10) 0.0100(10) -0.0041(11)
S3 0.106(2) 0.095(2) 0.096(2) 0.0043(13) 0.0219(14) -0.0295(14)
S4 0.162(4) 0.123(2) 0.106(2) 0.018(2) -0.040(2) -0.041(3)
S5 0.122(2) 0.112(2) 0.116(2) 0.020(2) -0.014(2) 0.035(2)
S6 0.173(4) 0.138(3) 0.153(4) 0.014(3) 0.093(4) 0.032(3)
P1 0.0654(10) 0.0744(11) 0.0751(11) -0.0029(9) 0.0070(9) -0.0082(9)
P2 0.0888(15) 0.0816(13) 0.101(2) 0.0001(13) 0.0067(13) -0.0157(12)
P3 0.0698(14) 0.086(2) 0.207(4) 0.000(2) 0.018(2) 0.0067(13)
C1 0.088(6) 0.102(7) 0.079(5) 0.000(5) 0.018(5) -0.014(5)
C2 0.128(11) 0.092(7) 0.140(12) 0.002(7) 0.023(9) -0.003(7)
C3 0.165(17) 0.154(15) 0.230(22) 0.078(16) -0.057(17) -0.040(14)
C4 0.258(26) 0.100(10) 0.268(27) 0.026(14) -0.032(22) -0.048(15)
C5 0.069(5) 0.098(6) 0.104(7) -0.001(5) 0.011(5) 0.001(5)
C6 0.107(8) 0.090(7) 0.136(11) -0.007(7) 0.013(8) 0.011(6)
C7 0.156(17) 0.141(15) 0.292(28) 0.038(18) 0.043(18) 0.045(14)
C8 0.134(12) 0.095(8) 0.172(15) 0.030(9) 0.017(11) -0.010(8)
C9 0.111(9) 0.100(8) 0.132(10) -0.003(7) 0.016(8) 0.017(7)
C10 0.184(22) 0.163(18) 0.214(25) -0.023(18) 0.066(20) 0.042(17)
C11 0.379(46) 0.349(45) 0.378(45) -0.083(36) 0.069(37) -0.035(37)
C12 0.390(44) 0.284(37) 0.371(42) -0.145(32) 0.071(34) 0.008(33)
C13 0.106(9) 0.102(9) 0.206(18) -0.029(10) 0.019(10) -0.030(8)
C14 0.124(11) 0.135(11) 0.214(16) -0.020(12) 0.026(12) -0.002(10)
C15 0.262(33) 0.314(37) 0.265(33) 0.045(30) 0.014(29) -0.017(31)
C16 0.147(17) 0.234(27) 0.341(33) -0.014(26) 0.098(21) -0.018(19)
C17 0.238(24) 0.277(26) 0.266(25) 0.000(18) 0.027(18) -0.003(19)
C18 0.097(11) 0.210(25) 0.254(30) -0.004(22) -0.045(15) -0.035(14)
C19 0.159(20) 0.252(29) 0.290(32) 0.035(26) -0.004(24) -0.059(21)
C20 0.223(27) 0.265(32) 0.232(27) 0.054(24) -0.016(23) 0.051(26)
C21 0.141(13) 0.138(12) 0.236(18) -0.011(13) 0.019(13) 0.032(11)
C22 0.180(16) 0.132(12) 0.218(18) -0.006(13) 0.018(14) -0.009(12)
C23 0.342(40) 0.322(41) 0.296(38) -0.031(33) 0.008(32) -0.022(35)
C24 0.343(42) 0.298(40) 0.360(42) -0.013(34) 0.044(35) -0.063(34)

loop_
_atom_site_label
_atom_site_type_symbol
_atom_site_fract_x
_atom_site_fract_y
_atom_site_fract_z
_atom_site_U_iso_or_equiv
_atom_site_thermal_displace_type
_atom_site_occupancy
_atom_site_calc_flag
_atom_site_refinement_flags
_atom_site_disorder_group
Ga Ga -0.11056(8) 0.27060(5) 0.72530(10) 0.0778(3) Uani 1 d . .
S1 S -0.2268(2) 0.28774(11) 0.8586(2) 0.0816(6) Uani 1 d . .
S2 S -0.2336(2) 0.23613(11) 0.5923(2) 0.0823(6) Uani 1 d . .
S3 S -0.0429(2) 0.34615(12) 0.6590(3) 0.0983(8) Uani 1 d . .
S4 S -0.0128(4) 0.3458(2) 0.9698(4) 0.134(2) Uani 1 d . .
S5 S -0.0094(3) 0.2069(2) 0.8094(4) 0.1185(11) Uani 1 d . .
S6 S -0.0034(4) 0.2172(2) 0.5105(5) 0.150(2) Uani 1 d . .
P1 P -0.3174(2) 0.25276(9) 0.7270(2) 0.0716(5) Uani 1 d . .
P2 P -0.0255(2) 0.38942(11) 0.8212(3) 0.0908(7) Uani 1 d . .
P3 P 0.0557(2) 0.18743(13) 0.6627(5) 0.1208(14) Uani 1 d . .
C1 C -0.3777(8) 0.1931(4) 0.7749(10) 0.089(3) Uani 1 d D .
H1A H -0.4081(8) 0.2023(4) 0.8473(10) 0.107 Uiso 1 calc R .
H1B H -0.4286(8) 0.1844(4) 0.7121(10) 0.107 Uiso 1 calc R .
C2 C -0.3203(11) 0.1428(5) 0.8020(15) 0.119(4) Uani 1 d D .
H2A H -0.2799(11) 0.1359(5) 0.7361(15) 0.143 Uiso 1 calc R .
C3 C -0.2589(16) 0.1462(9) 0.9196(23) 0.188(11) Uani 1 d DU .
H3A H -0.2236(16) 0.1132(9) 0.9332(23) 0.281 Uiso 1 calc R .
H3B H -0.2988(16) 0.1517(9) 0.9845(23) 0.281 Uiso 1 calc R .
H3C H -0.2149(16) 0.1757(9) 0.9170(23) 0.281 Uiso 1 calc R .
C4 C -0.3925(20) 0.0969(7) 0.8084(29) 0.212(12) Uani 1 d DU .
H4A H -0.4323(20) 0.0946(7) 0.7328(29) 0.318 Uiso 1 calc R .
H4B H -0.4320(20) 0.1037(7) 0.8730(29) 0.318 Uiso 1 calc R .
H4C H -0.3587(20) 0.0635(7) 0.8234(29) 0.318 Uiso 1 calc R .
C5 C -0.4195(7) 0.2953(4) 0.6804(11) 0.090(3) Uani 1 d D .
H5A H -0.4456(7) 0.2834(4) 0.6004(11) 0.108 Uiso 1 calc R .
H5B H -0.4681(7) 0.2882(4) 0.7352(11) 0.108 Uiso 1 calc R .
C6 C -0.4071(10) 0.3555(5) 0.6745(14) 0.111(4) Uani 1 d D .
H6A H -0.3754(10) 0.3676(5) 0.7527(14) 0.133 Uiso 1 calc R .
C7 C -0.5062(14) 0.3813(9) 0.6575(30) 0.195(11) Uani 1 d DU .
H7A H -0.5436(14) 0.3693(9) 0.7206(30) 0.292 Uiso 1 calc R .
H7B H -0.5377(14) 0.3712(9) 0.5799(30) 0.292 Uiso 1 calc R .
H7C H -0.4998(14) 0.4199(9) 0.6614(30) 0.292 Uiso 1 calc R .
C8 C -0.3489(12) 0.3737(6) 0.5783(17) 0.134(5) Uani 1 d D .
H8A H -0.3441(12) 0.4123(6) 0.5800(17) 0.200 Uiso 1 calc R .
H8B H -0.3787(12) 0.3624(6) 0.5006(17) 0.200 Uiso 1 calc R .
H8C H -0.2858(12) 0.3583(6) 0.5914(17) 0.200 Uiso 1 calc R .
C9 C -0.1337(11) 0.4320(6) 0.8127(14) 0.114(4) Uani 1 d D .
H9A H -0.1347(11) 0.4545(6) 0.7408(14) 0.137 Uiso 1 calc R .
H9B H -0.1898(11) 0.4088(6) 0.8029(14) 0.137 Uiso 1 calc R .
C10 C -0.1412(19) 0.4672(9) 0.9198(23) 0.184(10) Uani 1 d D .
H10A H -0.0853(19) 0.4565(9) 0.9746(23) 0.221 Uiso 1 calc R .
C11 C -0.2211(35) 0.4560(19) 0.9917(39) 0.367(33) Uani 1 d DU .
H11A H -0.2282(35) 0.4177(19) 1.0000(39) 0.550 Uiso 1 calc R .
H11B H -0.2792(35) 0.4708(19) 0.9516(39) 0.550 Uiso 1 calc R .
H11C H -0.2085(35) 0.4720(19) 1.0706(39) 0.550 Uiso 1 calc R .
C12 C -0.1233(39) 0.5242(10) 0.8999(42) 0.346(28) Uani 1 d DU .
H12A H -0.0700(39) 0.5280(10) 0.8520(42) 0.519 Uiso 1 calc R .
H12B H -0.1087(39) 0.5418(10) 0.9768(42) 0.519 Uiso 1 calc R .
H12C H -0.1794(39) 0.5403(10) 0.8578(42) 0.519 Uiso 1 calc R .
C13 C 0.0717(10) 0.4350(6) 0.7976(21) 0.138(6) Uani 1 d D .
H13A H 0.0515(10) 0.4570(6) 0.7274(21) 0.166 Uiso 1 calc R .
H13B H 0.0801(10) 0.4589(6) 0.8672(21) 0.166 Uiso 1 calc R .
C14 C 0.1685(12) 0.4115(8) 0.7789(22) 0.157(7) Uani 1 d DU .
H14A H 0.1599(12) 0.3772(8) 0.7352(22) 0.188 Uiso 1 calc R .
C15 C 0.2225(22) 0.4020(19) 0.9001(29) 0.281(21) Uani 1 d DU .
H15A H 0.2844(22) 0.3871(19) 0.8894(29) 0.422 Uiso 1 calc R .
H15B H 0.1873(22) 0.3774(19) 0.9459(29) 0.422 Uiso 1 calc R .
H15C H 0.2305(22) 0.4356(19) 0.9431(29) 0.422 Uiso 1 calc R .
C16 C 0.2255(17) 0.4497(14) 0.7076(32) 0.236(14) Uani 1 d DU .
H16A H 0.1914(17) 0.4561(14) 0.6294(32) 0.353 Uiso 1 calc R .
H16B H 0.2870(17) 0.4341(14) 0.6975(32) 0.353 Uiso 1 calc R .
H16C H 0.2343(17) 0.4832(14) 0.7507(32) 0.353 Uiso 1 calc R .
C17 C 0.1682(19) 0.2114(15) 0.6580(34) 0.260(19) Uani 1 d DU .
H17A H 0.1920(19) 0.1928(15) 0.5898(34) 0.312 Uiso 1 calc R .
H17B H 0.1590(19) 0.2486(15) 0.6321(34) 0.312 Uiso 1 calc R .
C18 C 0.2496(13) 0.2134(10) 0.7481(28) 0.191(11) Uani 1 d D .
H18A H 0.2240(13) 0.2216(10) 0.8254(28) 0.230 Uiso 1 calc R .
C19 C 0.3199(20) 0.2593(13) 0.7257(36) 0.236(16) Uani 1 d DU .
H19A H 0.3727(20) 0.2588(13) 0.7881(36) 0.353 Uiso 1 calc R .
H19B H 0.2872(20) 0.2933(13) 0.7273(36) 0.353 Uiso 1 calc R .
H19C H 0.3437(20) 0.2544(13) 0.6479(36) 0.353 Uiso 1 calc R .
C20 C 0.3076(23) 0.1634(11) 0.7686(33) 0.243(17) Uani 1 d DU .
H20A H 0.3594(23) 0.1698(11) 0.8304(33) 0.364 Uiso 1 calc R .
H20B H 0.3333(23) 0.1531(11) 0.6945(33) 0.364 Uiso 1 calc R .
H20C H 0.2677(23) 0.1349(11) 0.7942(33) 0.364 Uiso 1 calc R .
C21 C 0.0732(15) 0.1153(8) 0.6692(27) 0.172(8) Uani 1 d DU .
H21A H 0.1206(15) 0.1056(8) 0.6144(27) 0.206 Uiso 1 calc R .
H21B H 0.0993(15) 0.1056(8) 0.7508(27) 0.206 Uiso 1 calc R .
C22 C -0.0171(18) 0.0823(9) 0.6361(26) 0.177(9) Uani 1 d DU .
H22A H -0.0691(18) 0.1075(9) 0.6099(26) 0.212 Uiso 1 calc R .
C23 C -0.0026(35) 0.0461(18) 0.5310(32) 0.322(26) Uani 1 d DU .
H23A H 0.0164(35) 0.0673(18) 0.4647(32) 0.482 Uiso 1 calc R .
H23B H -0.0615(35) 0.0277(18) 0.5058(32) 0.482 Uiso 1 calc R .
H23C H 0.0466(35) 0.0203(18) 0.5550(32) 0.482 Uiso 1 calc R .
C24 C -0.0463(32) 0.0518(18) 0.7409(33) 0.333(28) Uani 1 d DU .
H24A H -0.0549(32) 0.0762(18) 0.8063(33) 0.500 Uiso 1 calc R .
H24B H 0.0025(32) 0.0260(18) 0.7667(33) 0.500 Uiso 1 calc R .
H24C H -0.1056(32) 0.0334(18) 0.7178(33) 0.500 Uiso 1 calc R .

loop_
_atom_type_symbol
_atom_type_description
_atom_type_scat_dispersion_real
_atom_type_scat_dispersion_imag
_atom_type_scat_source
C C 0.0181 0.0091 'International Tables Vol C Tables 4.2.6.8 and 6.1.1.4'
H H 0.0000 0.0000 'International Tables Vol C Tables 4.2.6.8 and 6.1.1.4'
P P 0.2955 0.4335 'International Tables Vol C Tables 4.2.6.8 and 6.1.1.4'
S S 0.3331 0.5567 'International Tables Vol C Tables 4.2.6.8 and 6.1.1.4'
Ga Ga -1.2846 0.7763 'International Tables Vol C Tables 4.2.6.8 and 6.1.1.4'

loop_
_geom_angle_atom_site_label_1
_geom_angle_atom_site_label_2
_geom_angle_atom_site_label_3
_geom_angle
_geom_angle_site_symmetry_1
_geom_angle_site_symmetry_3
_geom_angle_publ_flag
S3 Ga S5 116.7(2) . . ?
S3 Ga S2 114.19(11) . . ?
S5 Ga S2 113.58(15) . . ?
S3 Ga S1 113.18(12) . . ?
S5 Ga S1 108.26(14) . . ?
S2 Ga S1 87.03(9) . . ?
P1 S1 Ga 83.94(11) . . ?
P1 S2 Ga 84.58(11) . . ?
P2 S3 Ga 99.55(14) . . ?
P3 S5 Ga 98.7(2) . . ?
C1 P1 C5 100.6(5) . . ?
C1 P1 S2 111.6(4) . . ?
C5 P1 S2 114.0(4) . . ?
C1 P1 S1 114.6(4) . . ?
C5 P1 S1 112.1(4) . . ?
S2 P1 S1 104.37(13) . . ?
C13 P2 C9 105.1(7) . . ?
C13 P2 S4 117.3(8) . . ?
C9 P2 S4 111.5(6) . . ?
C13 P2 S3 103.0(7) . . ?
C9 P2 S3 102.9(5) . . ?
S4 P2 S3 115.5(2) . . ?
C17 P3 C21 103.1(14) . . ?
C17 P3 S6 99.1(12) . . ?
C21 P3 S6 117.0(9) . . ?
C17 P3 S5 116.1(14) . . ?
C21 P3 S5 106.2(9) . . ?
S6 P3 S5 115.0(2) . . ?
C2 C1 P1 119.0(9) . . ?
C3 C2 C1 112.4(13) . . ?
C3 C2 C4 109.2(14) . . ?
C1 C2 C4 106.6(12) . . ?
C6 C5 P1 120.0(8) . . ?
C8 C6 C5 114.2(11) . . ?
C8 C6 C7 110.1(13) . . ?
C5 C6 C7 108.4(12) . . ?
C10 C9 P2 114.7(14) . . ?
C12 C10 C11 114.9(19) . . ?
C12 C10 C9 115.1(19) . . ?
C11 C10 C9 116.1(19) . . ?
C14 C13 P2 118.5(12) . . ?
C15 C14 C13 108.7(17) . . ?
C15 C14 C16 108.7(16) . . ?
C13 C14 C16 110.9(15) . . ?
C18 C17 P3 131.9(27) . . ?
C17 C18 C20 117.5(20) . . ?
C17 C18 C19 112.8(19) . . ?
C20 C18 C19 107.1(16) . . ?
C22 C21 P3 114.6(15) . . ?
C24 C22 C23 111.8(19) . . ?
C24 C22 C21 112.0(19) . . ?
C23 C22 C21 109.7(18) . . ?

loop_
_geom_bond_atom_site_label_1
_geom_bond_atom_site_label_2
_geom_bond_distance
_geom_bond_site_symmetry_2
_geom_bond_publ_flag
Ga S3 2.253(3) . ?
Ga S5 2.260(3) . ?
Ga S2 2.316(3) . ?
Ga S1 2.337(3) . ?
S1 P1 2.030(3) . ?
S2 P1 2.025(3) . ?
S3 P2 2.085(4) . ?
S4 P2 1.961(5) . ?
S5 P3 1.995(7) . ?
S6 P3 1.948(8) . ?
P1 C1 1.808(10) . ?
P1 C5 1.810(10) . ?
P2 C13 1.805(14) . ?
P2 C9 1.841(14) . ?
P3 C17 1.69(3) . ?
P3 C21 1.81(2) . ?
C1 C2 1.496(15) . ?
C2 C3 1.49(2) . ?
C2 C4 1.53(2) . ?
C5 C6 1.505(14) . ?
C6 C8 1.47(2) . ?
C6 C7 1.52(2) . ?
C9 C10 1.48(2) . ?
C10 C12 1.45(2) . ?
C10 C11 1.46(2) . ?
C13 C14 1.51(2) . ?
C14 C15 1.49(2) . ?
C14 C16 1.51(2) . ?
C17 C18 1.44(2) . ?
C18 C20 1.49(2) . ?
C18 C19 1.54(2) . ?
C21 C22 1.52(2) . ?
C22 C24 1.47(2) . ?
C22 C23 1.50(2) . ?
